data_1574473
loop_
_publ_author_name
'Lv, Hui-Peng'
'Hu, Sheng-Qian'
'Bai, Yong-Ju'
'Zhou, Jun-Si'
'Ji, Luan-Ying'
'Wang, Zhong-Xia'
'Ai, Yong'
'Qin, Yan'
'Chen, Xiao-Gang'

_publ_section_title
;
 Giant mechanical tunability by a coordination bond strategy in a 3D
 hybrid cyanide double perovskite ferroelastic with reconstructive phase
 transition
;
_journal_issue 21
_journal_name_full 'Chemical Science'
_journal_page_first 9109
_journal_page_last 9116
_journal_paper_doi 10.1039/D5SC00620A
_journal_volume 16
_journal_year 2025
_chemical_formula_moiety 'C6 Fe K N6, 2(C2 H8 N O)'
_chemical_formula_sum 'C10 H16 Fe K N8 O2'
_chemical_formula_weight 375.26
_space_group_crystal_system monoclinic
_space_group_IT_number 14
_space_group_name_Hall '-P 2yn'
_space_group_name_H-M_alt 'P 1 21/n 1'
_atom_sites_solution_hydrogens mixed
_audit_creation_date 2025-03-22
_audit_creation_method
;
Olex2 1.3
(compiled 2020.11.12 svn.r5f609507 for OlexSys, GUI svn.r6408)
;
_audit_update_record
;
2025-03-26 deposited with the CCDC.	2025-04-22 downloaded from the CCDC.
;
_cell_angle_alpha 90
_cell_angle_beta 92.024(3)
_cell_angle_gamma 90
_cell_formula_units_Z 4
_cell_length_a 11.7784(5)
_cell_length_b 11.6709(4)
_cell_length_c 11.9663(5)
_cell_measurement_reflns_used 10085
_cell_measurement_temperature 300.00(10)
_cell_measurement_theta_max 49.7720
_cell_measurement_theta_min 2.3620
_cell_volume 1643.92(11)
_computing_cell_refinement 'CrysAlisPro 1.171.43.129a (Rigaku OD, 2024)'
_computing_data_collection 'CrysAlisPro 1.171.43.129a (Rigaku OD, 2024)'
_computing_data_reduction 'CrysAlisPro 1.171.43.129a (Rigaku OD, 2024)'
_computing_molecular_graphics 'Olex2 1.3 (Dolomanov et al., 2009)'
_computing_publication_material 'Olex2 1.3 (Dolomanov et al., 2009)'
_computing_structure_refinement 'SHELXL 2018/3 (Sheldrick, 2015)'
_computing_structure_solution 'SHELXT 2018/2 (Sheldrick, 2018)'
_diffrn_ambient_environment air
_diffrn_ambient_temperature 300.00(10)
_diffrn_detector 'Hybrid Pixel Array Detector'
_diffrn_detector_area_resol_mean 10.0000
_diffrn_detector_type 'HyPix-Arc 150'
_diffrn_measured_fraction_theta_full 0.997
_diffrn_measured_fraction_theta_max 0.997
_diffrn_measurement_details
;
List of Runs (angles in degrees, time in seconds):

  # Type    Start    End  Width  t~exp~   \w     \q     \k     \f   Frames
#--------------------------------------------------------------------------
  1  \w     19.00  44.00   0.50    2.17    --    0.76  46.00 -48.32   50
  2  \w     17.00  42.00   0.50    2.17    --    0.76  43.00  -7.85   50
  3  \w     19.00  44.00   0.50    2.17    --    0.76  48.00 -65.19   50
  4  \w     24.00  53.00   0.50    2.17    --   17.18  19.00-180.00   58
  5  \w     25.00  53.00   0.50    2.17    --   17.18  19.00-150.00   56
  6  \w    -23.00   2.00   0.50    2.17    --   20.00 -49.00 -37.90   50
  7  \w    -47.00 -22.00   0.50    2.17    --    0.76 -31.00-118.28   50
  8  \w    -12.00  17.00   0.50    2.17    --   32.00 -34.00-139.87   58
  9  \w    -16.00   9.00   0.50    2.17    --   28.00 -48.00 -23.00   50
 10  \w    -46.00 -16.00   0.50    2.17    --  -15.66 -19.00-150.00   60
 11  \w    -59.00 -16.00   0.50    2.17    --  -15.66 -19.00-180.00   86
;
_diffrn_measurement_device 'four-circle diffractometer'
_diffrn_measurement_device_type 'XtaLAB Synergy R, DW system, HyPix-Arc 150'
_diffrn_measurement_method '\w scans'
_diffrn_orient_matrix_type 'CrysAlisPro convention (1999,Acta A55,543-557)'
_diffrn_orient_matrix_UB_11 0.0110256000
_diffrn_orient_matrix_UB_12 0.0033512000
_diffrn_orient_matrix_UB_13 0.0585340000
_diffrn_orient_matrix_UB_21 -0.0278790000
_diffrn_orient_matrix_UB_22 -0.0532493000
_diffrn_orient_matrix_UB_23 0.0070605000
_diffrn_orient_matrix_UB_31 0.0522854000
_diffrn_orient_matrix_UB_32 -0.0291212000
_diffrn_orient_matrix_UB_33 -0.0062383000
_diffrn_radiation_monochromator mirror
_diffrn_radiation_probe x-ray
_diffrn_radiation_type 'Mo K\a'
_diffrn_radiation_wavelength 0.71073
_diffrn_reflns_av_R_equivalents 0.0333
_diffrn_reflns_av_unetI/netI 0.0276
_diffrn_reflns_Laue_measured_fraction_full 0.997
_diffrn_reflns_Laue_measured_fraction_max 0.997
_diffrn_reflns_limit_h_max 13
_diffrn_reflns_limit_h_min -14
_diffrn_reflns_limit_k_max 13
_diffrn_reflns_limit_k_min -13
_diffrn_reflns_limit_l_max 14
_diffrn_reflns_limit_l_min -14
_diffrn_reflns_number 13784
_diffrn_reflns_point_group_measured_fraction_full 0.997
_diffrn_reflns_point_group_measured_fraction_max 0.997
_diffrn_reflns_theta_full 25.024
_diffrn_reflns_theta_max 25.024
_diffrn_reflns_theta_min 2.385
_diffrn_source 'Rotating-anode X-ray tube'
_diffrn_source_type 'Rigaku (Mo) X-ray Source'
_exptl_absorpt_coefficient_mu 1.189
_exptl_absorpt_correction_T_max 1.00000
_exptl_absorpt_correction_T_min 0.79315
_exptl_absorpt_correction_type multi-scan
_exptl_absorpt_process_details
;
CrysAlisPro 1.171.43.129a (Rigaku Oxford Diffraction, 2024)
Empirical absorption correction using spherical harmonics,
implemented in SCALE3 ABSPACK scaling algorithm.
;
_exptl_crystal_colour red
_exptl_crystal_colour_primary red
_exptl_crystal_density_diffrn 1.516
_exptl_crystal_description block
_exptl_crystal_F_000 772
_exptl_crystal_size_max 0.16
_exptl_crystal_size_mid 0.14
_exptl_crystal_size_min 0.1
_refine_diff_density_max 0.698
_refine_diff_density_min -0.559
_refine_diff_density_rms 0.077
_refine_ls_extinction_method none
_refine_ls_goodness_of_fit_ref 1.082
_refine_ls_hydrogen_treatment constr
_refine_ls_matrix_type full
_refine_ls_number_parameters 203
_refine_ls_number_reflns 2885
_refine_ls_number_restraints 2
_refine_ls_restrained_S_all 1.082
_refine_ls_R_factor_all 0.0587
_refine_ls_R_factor_gt 0.0456
_refine_ls_shift/su_max 0.000
_refine_ls_shift/su_mean 0.000
_refine_ls_structure_factor_coef Fsqd
_refine_ls_weighting_details 'w=1/[\s^2^(Fo^2^)+(0.0434P)^2^+3.1310P] where P=(Fo^2^+2Fc^2^)/3'
_refine_ls_weighting_scheme calc
_refine_ls_wR_factor_gt 0.1116
_refine_ls_wR_factor_ref 0.1198
_reflns_Friedel_coverage 0.000
_reflns_number_gt 2286
_reflns_number_total 2885
_reflns_threshold_expression 'I > 2\s(I)'
_cod_data_source_file d5sc00620a2.cif
_cod_data_source_block eaoh__1_300k_cool_auto
_cod_depositor_comments 'Adding full bibliography for 1574470--1574474.cif.'
_cod_original_cell_volume 1643.93(12)
_cod_database_code 1574473
_shelx_shelxl_version_number 2018/3
_chemical_oxdiff_formula 'C H N O Fe K '
_shelx_space_group_comment
;
The symmetry employed for this shelxl refinement is uniquely defined
by the following loop, which should always be used as a source of
symmetry information in preference to the above space-group names.
They are only intended as comments.
;
_shelx_estimated_absorpt_t_max 0.890
_shelx_estimated_absorpt_t_min 0.833
_reflns_odcompleteness_completeness 99.92
_reflns_odcompleteness_iscentric 1
_reflns_odcompleteness_theta 26.32
_olex2_refinement_description
;
1. Fixed Uiso
 At 1.2 times of:
  All C(H,H) groups, All C(H,H,H,H) groups, All N(H,H,H) groups
 At 1.5 times of:
  All O(H) groups
2. Restrained distances
 C8-C7 = C9-C10
 1.53 with sigma of 0.001
3. Uiso/Uaniso restraints and constraints
Uanis(N3) = Uanis(C3)
4. Others
 Fixed Sof: O1(0.7) H1(0.7) O3(0.3) H3(0.3) H7AA(0.75) H7AB(0.75) H7BC(0.25)
 H7BD(0.25)
5.a Riding coordinates:
 O1(H1), O3(H3), N7(H7A,H7B,H7C), N8(H8C,H8D,H8E)
5.b Secondary CH2 refined with riding coordinates:
 C7(H7AA,H7AB), C7(H7BC,H7BD), C8(H8A,H8B), C9(H9A,H9B), C10(H10A,H10B)
5.c Idealised tetrahedral OH refined as rotating group:
 O2(H2)
;
_olex2_submission_special_instructions 'No special instructions were received'
_oxdiff_exptl_absorpt_empirical_details
;
Empirical correction (ABSPACK) includes:
- Absorption correction using spherical harmonics
- Frame scaling
;
_oxdiff_exptl_absorpt_empirical_full_max 1.412
_oxdiff_exptl_absorpt_empirical_full_min 0.783

loop_
_space_group_symop_operation_xyz
'x, y, z'
'-x+1/2, y+1/2, -z+1/2'
'-x, -y, -z'
'x-1/2, -y-1/2, z-1/2'

loop_
_atom_site_label
_atom_site_type_symbol
_atom_site_fract_x
_atom_site_fract_y
_atom_site_fract_z
_atom_site_U_iso_or_equiv
_atom_site_adp_type
_atom_site_occupancy
_atom_site_site_symmetry_order
_atom_site_calc_flag
_atom_site_refinement_flags_posn
_atom_site_refinement_flags_adp
_atom_site_refinement_flags_occupancy
_atom_site_disorder_assembly
_atom_site_disorder_group
Fe1 Fe 0.22567(4) 0.25270(4) -0.00956(4) 0.02176(17) Uani 1 1 d . . . . .
K1 K 0.27451(6) 0.75521(6) 0.00402(6) 0.0290(2) Uani 1 1 d . . . . .
O1 O 0.1117(3) 0.5286(3) 0.1932(4) 0.0526(11) Uani 0.7 1 d . . P A 1
H1 H 0.173146 0.520951 0.226718 0.079 Uiso 0.7 1 d R U P A 1
O2 O 0.5395(3) 0.6118(2) 0.3159(3) 0.0561(8) Uani 1 1 d . . . . .
H2 H 0.570355 0.590833 0.374869 0.084 Uiso 1 1 calc R U . . .
O3 O 0.1152(8) 0.5019(8) 0.3306(9) 0.058(3) Uani 0.3 1 d . . P A 2
H3 H 0.110731 0.526468 0.394458 0.087 Uiso 0.3 1 d R U P A 2
N1 N 0.1937(3) -0.0099(3) -0.0061(3) 0.0535(9) Uani 1 1 d . . . . .
N2 N 0.2206(3) 0.2568(3) 0.2486(2) 0.0364(7) Uani 1 1 d . . . . .
N3 N 0.2737(3) 0.5122(3) 0.0010(3) 0.0412(6) Uani 1 1 d . . . . .
N4 N 0.2204(3) 0.2490(3) -0.2671(2) 0.0415(8) Uani 1 1 d . . . . .
N5 N 0.4852(3) 0.2184(4) -0.0168(3) 0.0508(9) Uani 1 1 d . . . . .
N6 N -0.0335(3) 0.2930(3) -0.0199(3) 0.0493(9) Uani 1 1 d . . . . .
N7 N -0.0395(3) 0.3557(3) 0.2362(3) 0.0456(8) Uani 1 1 d . . . . .
H7A H 0.002595 0.348346 0.176307 0.055 Uiso 1 1 d R U . . .
H7B H -0.102345 0.313926 0.227127 0.055 Uiso 1 1 d R U . . .
H7C H -0.000095 0.331576 0.296537 0.055 Uiso 1 1 d R U . . .
N8 N 0.3530(3) 0.4859(3) 0.2477(3) 0.0459(8) Uani 1 1 d . . . . .
H8C H 0.334600 0.517457 0.181794 0.055 Uiso 1 1 d R U . . .
H8D H 0.352340 0.539297 0.300704 0.055 Uiso 1 1 d R U . . .
H8E H 0.302930 0.431387 0.262754 0.055 Uiso 1 1 d R U . . .
C1 C 0.2044(3) 0.0871(3) -0.0091(3) 0.0320(8) Uani 1 1 d . . . . .
C2 C 0.2252(3) 0.2540(3) 0.1531(3) 0.0262(7) Uani 1 1 d . . . . .
C3 C 0.2535(3) 0.4168(3) -0.0059(3) 0.0412(6) Uani 1 1 d . . . . .
C4 C 0.2213(3) 0.2518(3) -0.1720(3) 0.0294(7) Uani 1 1 d . . . . .
C5 C 0.3892(3) 0.2309(3) -0.0108(3) 0.0309(8) Uani 1 1 d . . . . .
C6 C 0.0625(3) 0.2777(3) -0.0166(3) 0.0318(8) Uani 1 1 d . . . . .
C7 C 0.0329(4) 0.5502(4) 0.2676(4) 0.0635(13) Uani 1 1 d D . . . .
H7AA H 0.010650 0.630106 0.262014 0.076 Uiso 0.75 1 calc R U P A 1
H7AB H 0.064961 0.537355 0.342299 0.076 Uiso 0.75 1 calc R U P A 1
H7BC H 0.062791 0.569293 0.195384 0.076 Uiso 0.25 1 calc R U P A 2
H7BD H 0.010332 0.621199 0.302660 0.076 Uiso 0.25 1 calc R U P A 2
C8 C -0.0721(3) 0.4747(3) 0.2493(4) 0.0546(11) Uani 1 1 d D . . . .
H8A H -0.120730 0.481961 0.312627 0.065 Uiso 1 1 calc R U . . .
H8B H -0.114703 0.499932 0.182914 0.065 Uiso 1 1 calc R U . . .
C9 C 0.5541(3) 0.5298(4) 0.2353(4) 0.0565(12) Uani 1 1 d D . . . .
H9A H 0.630069 0.498045 0.243548 0.068 Uiso 1 1 calc R U . . .
H9B H 0.546408 0.564738 0.161870 0.068 Uiso 1 1 calc R U . . .
C10 C 0.4668(3) 0.4337(3) 0.2446(4) 0.0562(12) Uani 1 1 d D . . . .
H10A H 0.470767 0.382573 0.180889 0.067 Uiso 1 1 calc R U . . .
H10B H 0.482282 0.389551 0.312112 0.067 Uiso 1 1 calc R U . . .

loop_
_atom_site_aniso_label
_atom_site_aniso_U_11
_atom_site_aniso_U_22
_atom_site_aniso_U_33
_atom_site_aniso_U_23
_atom_site_aniso_U_13
_atom_site_aniso_U_12
Fe1 0.0227(3) 0.0203(3) 0.0224(3) -0.00046(18) 0.00214(18) 0.00032(17)
K1 0.0292(4) 0.0284(4) 0.0294(4) 0.0000(3) 0.0013(3) 0.0003(3)
O1 0.036(2) 0.045(2) 0.077(3) 0.004(2) 0.010(2) -0.0008(18)
O2 0.0509(18) 0.0448(17) 0.072(2) -0.0051(16) -0.0068(15) -0.0024(14)
O3 0.053(6) 0.055(6) 0.065(7) -0.015(5) -0.018(5) -0.003(5)
N1 0.079(3) 0.0280(19) 0.054(2) 0.0005(15) 0.0076(18) -0.0011(17)
N2 0.045(2) 0.0381(18) 0.0266(16) 0.0015(13) 0.0008(13) -0.0025(14)
N3 0.0522(15) 0.0273(11) 0.0445(14) -0.0006(10) 0.0058(11) -0.0023(11)
N4 0.043(2) 0.054(2) 0.0269(18) -0.0012(15) 0.0018(14) 0.0053(15)
N5 0.0283(19) 0.077(3) 0.047(2) -0.0073(18) 0.0004(15) 0.0049(17)
N6 0.0278(18) 0.063(2) 0.057(2) -0.0006(18) 0.0035(15) 0.0024(16)
N7 0.0431(19) 0.048(2) 0.046(2) -0.0043(16) 0.0111(15) -0.0136(16)
N8 0.0435(18) 0.0461(19) 0.048(2) -0.0093(16) 0.0001(15) -0.0090(15)
C1 0.041(2) 0.0264(19) 0.0283(18) -0.0012(14) 0.0050(15) -0.0015(15)
C2 0.0258(17) 0.0226(16) 0.0303(19) -0.0005(14) 0.0019(13) -0.0012(13)
C3 0.0522(15) 0.0273(11) 0.0445(14) -0.0006(10) 0.0058(11) -0.0023(11)
C4 0.0256(17) 0.0302(18) 0.032(2) 0.0016(15) 0.0030(14) 0.0031(13)
C5 0.0292(19) 0.037(2) 0.0268(17) -0.0039(14) 0.0006(14) -0.0004(15)
C6 0.035(2) 0.0329(18) 0.0275(18) 0.0020(14) 0.0021(14) 0.0005(15)
C7 0.076(3) 0.034(2) 0.079(4) -0.002(2) -0.013(3) -0.005(2)
C8 0.048(2) 0.051(3) 0.065(3) 0.006(2) 0.001(2) 0.009(2)
C9 0.042(2) 0.067(3) 0.061(3) -0.002(2) 0.016(2) -0.002(2)
C10 0.062(3) 0.043(2) 0.063(3) -0.006(2) -0.001(2) 0.005(2)

loop_
_atom_type_symbol
_atom_type_description
_atom_type_scat_dispersion_real
_atom_type_scat_dispersion_imag
_atom_type_scat_source
C C 0.0033 0.0016 'International Tables Vol C Tables 4.2.6.8 and 6.1.1.4'
H H 0.0000 0.0000 'International Tables Vol C Tables 4.2.6.8 and 6.1.1.4'
Fe Fe 0.3463 0.8444 'International Tables Vol C Tables 4.2.6.8 and 6.1.1.4'
K K 0.2009 0.2494 'International Tables Vol C Tables 4.2.6.8 and 6.1.1.4'
N N 0.0061 0.0033 'International Tables Vol C Tables 4.2.6.8 and 6.1.1.4'
O O 0.0106 0.0060 'International Tables Vol C Tables 4.2.6.8 and 6.1.1.4'

loop_
_geom_angle_atom_site_label_1
_geom_angle_atom_site_label_2
_geom_angle_atom_site_label_3
_geom_angle
_geom_angle_site_symmetry_1
_geom_angle_site_symmetry_3
_geom_angle_publ_flag
C2 Fe1 C1 89.98(13) . . ?
C3 Fe1 C1 177.29(16) . . ?
C3 Fe1 C2 88.64(14) . . ?
C4 Fe1 C1 89.92(14) . . ?
C4 Fe1 C2 178.32(13) . . ?
C4 Fe1 C3 91.53(15) . . ?
C4 Fe1 C5 89.00(14) . . ?
C5 Fe1 C1 89.87(15) . . ?
C5 Fe1 C2 92.68(14) . . ?
C5 Fe1 C3 87.87(16) . . ?
C6 Fe1 C1 91.28(15) . . ?
C6 Fe1 C2 90.23(14) . . ?
C6 Fe1 C3 91.06(16) . . ?
C6 Fe1 C4 88.10(14) . . ?
C6 Fe1 C5 176.88(14) . . ?
N1 K1 N2 91.76(9) 1_565 2 ?
N1 K1 N6 82.31(11) 1_565 3_565 ?
N3 K1 N1 160.54(10) . 1_565 ?
N3 K1 N2 91.09(9) . 2 ?
N3 K1 N4 87.81(9) . 2_554 ?
N3 K1 N5 96.41(11) . 3_665 ?
N3 K1 N6 78.73(10) . 3_565 ?
N4 K1 N1 90.05(10) 2_554 1_565 ?
N4 K1 N2 177.43(10) 2_554 2 ?
N4 K1 N5 90.02(10) 2_554 3_665 ?
N4 K1 N6 96.63(10) 2_554 3_565 ?
N5 K1 N1 102.93(12) 3_665 1_565 ?
N5 K1 N2 87.80(9) 3_665 2 ?
N5 K1 N6 171.57(11) 3_665 3_565 ?
N6 K1 N2 85.42(9) 3_565 2 ?
C7 O1 H1 108.5 . . ?
C9 O2 H2 109.5 . . ?
C7 O3 H3 108.1 . . ?
C1 N1 K1 154.6(3) . 1_545 ?
C2 N2 K1 175.7(3) . 2_545 ?
C3 N3 K1 167.7(3) . . ?
C4 N4 K1 176.4(3) . 2_544 ?
C5 N5 K1 164.9(3) . 3_665 ?
C6 N6 K1 159.1(3) . 3_565 ?
H7A N7 H7B 109.5 . . ?
H7A N7 H7C 109.5 . . ?
H7B N7 H7C 109.5 . . ?
C8 N7 H7A 109.7 . . ?
C8 N7 H7B 108.4 . . ?
C8 N7 H7C 110.4 . . ?
H8C N8 H8D 109.5 . . ?
H8C N8 H8E 109.5 . . ?
H8D N8 H8E 109.5 . . ?
C10 N8 H8C 110.0 . . ?
C10 N8 H8D 109.8 . . ?
C10 N8 H8E 108.6 . . ?
N1 C1 Fe1 178.1(4) . . ?
N2 C2 Fe1 177.2(3) . . ?
N3 C3 Fe1 176.4(4) . . ?
N4 C4 Fe1 178.4(3) . . ?
N5 C5 Fe1 176.9(3) . . ?
N6 C6 Fe1 179.4(4) . . ?
O1 C7 H7AA 109.2 . . ?
O1 C7 H7AB 109.2 . . ?
O1 C7 C8 111.9(4) . . ?
O3 C7 H7BC 108.8 . . ?
O3 C7 H7BD 108.8 . . ?
O3 C7 C8 113.9(6) . . ?
H7AA C7 H7AB 107.9 . . ?
H7BC C7 H7BD 107.7 . . ?
C8 C7 H7AA 109.2 . . ?
C8 C7 H7AB 109.2 . . ?
C8 C7 H7BC 108.8 . . ?
C8 C7 H7BD 108.8 . . ?
N7 C8 C7 110.6(3) . . ?
N7 C8 H8A 109.5 . . ?
N7 C8 H8B 109.5 . . ?
C7 C8 H8A 109.5 . . ?
C7 C8 H8B 109.5 . . ?
H8A C8 H8B 108.1 . . ?
O2 C9 H9A 109.4 . . ?
O2 C9 H9B 109.4 . . ?
O2 C9 C10 111.1(3) . . ?
H9A C9 H9B 108.0 . . ?
C10 C9 H9A 109.4 . . ?
C10 C9 H9B 109.4 . . ?
N8 C10 C9 108.3(3) . . ?
N8 C10 H10A 110.0 . . ?
N8 C10 H10B 110.0 . . ?
C9 C10 H10A 110.0 . . ?
C9 C10 H10B 110.0 . . ?
H10A C10 H10B 108.4 . . ?

loop_
_geom_bond_atom_site_label_1
_geom_bond_atom_site_label_2
_geom_bond_distance
_geom_bond_site_symmetry_2
_geom_bond_publ_flag
Fe1 C1 1.948(3) . ?
Fe1 C2 1.947(3) . ?
Fe1 C3 1.944(4) . ?
Fe1 C4 1.943(3) . ?
Fe1 C5 1.943(3) . ?
Fe1 C6 1.943(4) . ?
K1 N1 2.903(3) 1_565 ?
K1 N2 2.959(3) 2 ?
K1 N3 2.836(3) . ?
K1 N4 2.838(3) 2_554 ?
K1 N5 2.845(3) 3_665 ?
K1 N6 2.907(3) 3_565 ?
O1 H1 0.8204 . ?
O1 C7 1.332(6) . ?
O2 H2 0.8200 . ?
O2 C9 1.374(5) . ?
O3 H3 0.8198 . ?
O3 C7 1.332(10) . ?
N1 C1 1.140(5) . ?
N2 C2 1.146(4) . ?
N3 C3 1.140(5) . ?
N4 C4 1.138(4) . ?
N5 C5 1.146(5) . ?
N6 C6 1.144(5) . ?
N7 H7A 0.8900 . ?
N7 H7B 0.8900 . ?
N7 H7C 0.8901 . ?
N7 C8 1.450(5) . ?
N8 H8C 0.8901 . ?
N8 H8D 0.8901 . ?
N8 H8E 0.8900 . ?
N8 C10 1.474(5) . ?
C7 H7AA 0.9700 . ?
C7 H7AB 0.9700 . ?
C7 H7BC 0.9700 . ?
C7 H7BD 0.9700 . ?
C7 C8 1.5288(10) . ?
C8 H8A 0.9700 . ?
C8 H8B 0.9700 . ?
C9 H9A 0.9700 . ?
C9 H9B 0.9700 . ?
C9 C10 1.5289(10) . ?
C10 H10A 0.9700 . ?
C10 H10B 0.9700 . ?

loop_
_geom_torsion_atom_site_label_1
_geom_torsion_atom_site_label_2
_geom_torsion_atom_site_label_3
_geom_torsion_atom_site_label_4
_geom_torsion
_geom_torsion_site_symmetry_1
_geom_torsion_site_symmetry_2
_geom_torsion_site_symmetry_3
_geom_torsion_site_symmetry_4
_geom_torsion_publ_flag
O1 C7 C8 N7 48.3(6) . . . . ?
O2 C9 C10 N8 51.3(5) . . . . ?
O3 C7 C8 N7 -37.7(8) . . . . ?
